data_7203802
loop_
_publ_author_name
'Trivedi, Darshak R.'
'Ballabh, Amar'
'Dastidar, Parthasarathi'

_publ_section_title
;
 Facile preparation and structure--property correlation of low
 molecular mass organic gelators derived from simple organic salts
;
_journal_issue 26
_journal_name_full 'Journal of Materials Chemistry'
_journal_page_first 2606
_journal_paper_doi 10.1039/b504969e
_journal_volume 15
_journal_year 2005
_chemical_formula_sum 'C38 H56 N4 O8'
_chemical_formula_weight 696.87
_chemical_name_systematic
;
?
;
_space_group_IT_number 14
_symmetry_cell_setting monoclinic
_symmetry_space_group_name_Hall '-P 2ybc'
_symmetry_space_group_name_H-M 'P 1 21/c 1'
_atom_sites_solution_hydrogens geom
_atom_sites_solution_primary direct
_atom_sites_solution_secondary difmap
_audit_creation_method SHELXL-97
_cell_angle_alpha 90.00
_cell_angle_beta 108.2100(10)
_cell_angle_gamma 90.00
_cell_formula_units_Z 4
_cell_length_a 20.2474(14)
_cell_length_b 9.7893(7)
_cell_length_c 20.5900(14)
_cell_measurement_temperature 293(2)
_cell_volume 3876.7(5)
_computing_cell_refinement 'BRUKER AXS SMART 3'
_computing_data_collection 'BRUKER AXS SMART 3'
_computing_data_reduction 'BRUKER AXS SMART 3'
_computing_molecular_graphics 'PLATON, MERCURY 1.2'
_computing_structure_refinement 'SHELXL-97 (Sheldrick, 1997)'
_computing_structure_solution 'SHELXS-97 (Sheldrick, 1990)'
_diffrn_ambient_temperature 293(2)
_diffrn_detector_area_resol_mean 0.3
_diffrn_measured_fraction_theta_full 0.999
_diffrn_measured_fraction_theta_max 0.999
_diffrn_measurement_device_type 'BRUKER SMART CCD AREA DETECTOR'
_diffrn_measurement_method PHI-OMEGA
_diffrn_radiation_monochromator graphite
_diffrn_radiation_source 'fine-focus sealed tube'
_diffrn_radiation_type MoK\a
_diffrn_radiation_wavelength 0.71073
_diffrn_reflns_av_R_equivalents 0.0187
_diffrn_reflns_av_sigmaI/netI 0.0206
_diffrn_reflns_limit_h_max 17
_diffrn_reflns_limit_h_min -21
_diffrn_reflns_limit_k_max 10
_diffrn_reflns_limit_k_min -9
_diffrn_reflns_limit_l_max 22
_diffrn_reflns_limit_l_min -22
_diffrn_reflns_number 15175
_diffrn_reflns_theta_full 22.50
_diffrn_reflns_theta_max 22.50
_diffrn_reflns_theta_min 2.02
_diffrn_standards_decay_% '<10 %'
_exptl_absorpt_coefficient_mu 0.084
_exptl_absorpt_correction_type SADABS
_exptl_crystal_colour COLOURLESS
_exptl_crystal_density_diffrn 1.194
_exptl_crystal_density_method 'not measured'
_exptl_crystal_description BLOCK
_exptl_crystal_F_000 1504
_exptl_crystal_size_max 0.78mm
_exptl_crystal_size_mid 0.48mm
_exptl_crystal_size_min 0.35mm
_refine_diff_density_max 0.293
_refine_diff_density_min -0.331
_refine_diff_density_rms 0.032
_refine_ls_extinction_method none
_refine_ls_goodness_of_fit_ref 1.041
_refine_ls_hydrogen_treatment mixed
_refine_ls_matrix_type full
_refine_ls_number_parameters 675
_refine_ls_number_reflns 5075
_refine_ls_number_restraints 0
_refine_ls_restrained_S_all 1.041
_refine_ls_R_factor_all 0.0456
_refine_ls_R_factor_gt 0.0397
_refine_ls_shift/su_max 0.000
_refine_ls_shift/su_mean 0.000
_refine_ls_structure_factor_coef Fsqd
_refine_ls_weighting_details 'calc w=1/[\s^2^(Fo^2^)+(0.0602P)^2^+0.9466P] where P=(Fo^2^+2Fc^2^)/3'
_refine_ls_weighting_scheme calc
_refine_ls_wR_factor_gt 0.1053
_refine_ls_wR_factor_ref 0.1107
_reflns_number_gt 4370
_reflns_number_total 5075
_reflns_threshold_expression >2sigma(I)
_cod_data_source_file b504969e.txt
_cod_data_source_block dt0941
_cod_depositor_comments
;
The following automatic conversions were performed:
'_symmetry_cell_setting' value 'MONOCLINIC' changed to 'monoclinic'
according to '/home/saulius/struct/CIF-dictionaries/cif_core.dic'
dictionary named 'cif_core.dic' version 2.4.1 from 2010-06-29.

Automatic conversion script
Id: cif_fix_enum 1527 2010-12-29 10:47:43Z saulius 
;
_cod_original_sg_symbol_H-M 'P 2(1)/C'
_cod_database_code 7203802

loop_
_symmetry_equiv_pos_as_xyz
'x, y, z'
'-x, y+1/2, -z+1/2'
'-x, -y, -z'
'x, -y-1/2, z-1/2'

loop_
_atom_site_label
_atom_site_type_symbol
_atom_site_fract_x
_atom_site_fract_y
_atom_site_fract_z
_atom_site_U_iso_or_equiv
_atom_site_adp_type
_atom_site_occupancy
_atom_site_symmetry_multiplicity
_atom_site_calc_flag
_atom_site_refinement_flags
_atom_site_disorder_assembly
_atom_site_disorder_group
O1 O 0.45163(7) 0.07071(13) 0.09793(6) 0.0604(4) Uani 1 1 d . . .
O2 O 0.53470(7) 0.21277(15) 0.09043(7) 0.0665(4) Uani 1 1 d . . .
O3 O 0.31580(12) 0.1203(3) 0.14662(12) 0.1345(9) Uani 1 1 d . . .
O4 O 0.32450(9) 0.2209(2) 0.05698(10) 0.1047(6) Uani 1 1 d . . .
N1 N 0.34200(10) 0.2028(2) 0.11839(11) 0.0746(5) Uani 1 1 d . . .
C1 C 0.48511(10) 0.17934(19) 0.11080(8) 0.0463(4) Uani 1 1 d . . .
C2 C 0.46445(9) 0.27932(17) 0.15665(8) 0.0428(4) Uani 1 1 d . . .
C3 C 0.51399(11) 0.3657(2) 0.19880(9) 0.0544(5) Uani 1 1 d . . .
C4 C 0.49759(14) 0.4553(2) 0.24276(11) 0.0676(6) Uani 1 1 d . . .
C5 C 0.43151(14) 0.4623(2) 0.24582(11) 0.0725(6) Uani 1 1 d . . .
C6 C 0.38104(13) 0.3784(2) 0.20560(11) 0.0667(6) Uani 1 1 d . . .
C7 C 0.39836(9) 0.28799(19) 0.16198(9) 0.0493(4) Uani 1 1 d . . .
O1' O 0.08472(7) 0.72018(16) 0.06037(7) 0.0692(4) Uani 1 1 d . . .
O2' O 0.07563(6) 0.54301(14) 0.12490(6) 0.0586(4) Uani 1 1 d . . .
O3' O 0.20891(9) 0.4124(2) 0.18379(14) 0.1221(8) Uani 1 1 d . . .
O4' O 0.17375(14) 0.4311(2) 0.27188(10) 0.1313(9) Uani 1 1 d . . .
N1' N 0.19396(9) 0.4784(2) 0.22609(12) 0.0780(6) Uani 1 1 d . . .
N2' N 0.02756(8) 0.30722(16) 0.05367(8) 0.0445(4) Uani 1 1 d . . .
C1' C 0.10250(9) 0.6511(2) 0.11365(9) 0.0475(4) Uani 1 1 d . . .
C2' C 0.16249(9) 0.70641(19) 0.17167(9) 0.0493(5) Uani 1 1 d . . .
C3' C 0.17817(14) 0.8441(3) 0.17528(13) 0.0766(7) Uani 1 1 d . . .
C4' C 0.23136(19) 0.8974(4) 0.22983(16) 0.1080(11) Uani 1 1 d . . .
C5' C 0.26894(17) 0.8132(4) 0.28092(15) 0.1069(11) Uani 1 1 d . . .
C6' C 0.25535(13) 0.6775(3) 0.27892(12) 0.0804(7) Uani 1 1 d . . .
C7' C 0.20274(9) 0.6267(2) 0.22472(9) 0.0552(5) Uani 1 1 d . . .
N2 N 0.46405(7) -0.17557(16) 0.04145(8) 0.0422(3) Uani 1 1 d . . .
C1A C 0.39729(9) -0.2488(2) 0.03623(9) 0.0465(4) Uani 1 1 d . . .
C2A C 0.38389(11) -0.2583(3) 0.10434(11) 0.0622(6) Uani 1 1 d . . .
C3A C 0.31446(12) -0.3298(3) 0.09521(15) 0.0814(7) Uani 1 1 d . . .
C4A C 0.25542(12) -0.2585(4) 0.04250(14) 0.0859(8) Uani 1 1 d . . .
C5A C 0.26964(12) -0.2474(4) -0.02515(13) 0.0777(7) Uani 1 1 d . . .
C6A C 0.33872(10) -0.1756(3) -0.01629(11) 0.0589(5) Uani 1 1 d . . .
C1B C 0.53111(8) -0.23341(18) 0.08750(9) 0.0440(4) Uani 1 1 d . . .
C2B C 0.58960(9) -0.1416(2) 0.08142(11) 0.0509(5) Uani 1 1 d . . .
C3B C 0.66063(10) -0.1954(2) 0.12346(13) 0.0640(6) Uani 1 1 d . . .
C4B C 0.67099(12) -0.3416(3) 0.10518(14) 0.0715(6) Uani 1 1 d . . .
C5B C 0.61267(11) -0.4317(3) 0.11244(14) 0.0691(6) Uani 1 1 d . . .
C6B C 0.54156(11) -0.3796(2) 0.06973(11) 0.0564(5) Uani 1 1 d . . .
H2N1 H 0.4597(10) -0.084(2) 0.0564(9) 0.058(5) Uiso 1 1 d . . .
H2N2 H 0.4673(9) -0.1737(19) -0.0020(11) 0.057(5) Uiso 1 1 d . . .
H1A1 H 0.4019(9) -0.3390(19) 0.0198(9) 0.048(5) Uiso 1 1 d . . .
H2A1 H 0.4215(11) -0.309(2) 0.1367(11) 0.064(6) Uiso 1 1 d . . .
H2A2 H 0.3831(11) -0.166(3) 0.1214(11) 0.075(7) Uiso 1 1 d . . .
H3A1 H 0.3184(13) -0.427(3) 0.0779(13) 0.099(9) Uiso 1 1 d . . .
H3A2 H 0.3081(13) -0.332(3) 0.1393(14) 0.099(8) Uiso 1 1 d . . .
H4A1 H 0.2131(15) -0.305(3) 0.0366(13) 0.102(8) Uiso 1 1 d . . .
H4A2 H 0.2503(12) -0.162(3) 0.0595(12) 0.085(8) Uiso 1 1 d . . .
H5A1 H 0.2331(14) -0.199(2) -0.0598(13) 0.090(8) Uiso 1 1 d . . .
H5A2 H 0.2716(12) -0.341(3) -0.0442(13) 0.092(8) Uiso 1 1 d . . .
H6A1 H 0.3496(11) -0.173(2) -0.0589(12) 0.071(6) Uiso 1 1 d . . .
H6A2 H 0.3372(11) -0.081(2) 0.0002(11) 0.070(6) Uiso 1 1 d . . .
H1B1 H 0.5285(8) -0.2284(17) 0.1332(9) 0.045(5) Uiso 1 1 d . . .
H2B1 H 0.5818(9) -0.050(2) 0.0934(9) 0.049(5) Uiso 1 1 d . . .
H2B2 H 0.5870(9) -0.1389(19) 0.0327(11) 0.058(5) Uiso 1 1 d . . .
H3B1 H 0.6652(11) -0.193(2) 0.1708(12) 0.072(6) Uiso 1 1 d . . .
H3B2 H 0.6968(11) -0.133(2) 0.1172(10) 0.069(6) Uiso 1 1 d . . .
H4B1 H 0.7168(13) -0.373(2) 0.1351(12) 0.080(7) Uiso 1 1 d . . .
H4B2 H 0.6714(12) -0.343(2) 0.0578(13) 0.083(7) Uiso 1 1 d . . .
H5B1 H 0.6165(11) -0.528(3) 0.1000(11) 0.077(7) Uiso 1 1 d . . .
H5B2 H 0.6150(11) -0.430(2) 0.1618(12) 0.071(6) Uiso 1 1 d . . .
H6B1 H 0.5382(10) -0.383(2) 0.0215(11) 0.062(6) Uiso 1 1 d . . .
H6B2 H 0.5052(11) -0.437(2) 0.0769(9) 0.062(6) Uiso 1 1 d . . .
C1A' C 0.08881(9) 0.26331(18) 0.03227(9) 0.0468(4) Uani 1 1 d . . .
C2A' C 0.09859(11) 0.3682(2) -0.01826(11) 0.0572(5) Uani 1 1 d . . .
C3A' C 0.15936(14) 0.3312(3) -0.04316(15) 0.0776(7) Uani 1 1 d . . .
C4A' C 0.15176(16) 0.1881(3) -0.07205(17) 0.0947(9) Uani 1 1 d . . .
C5A' C 0.14181(13) 0.0849(3) -0.02125(15) 0.0805(7) Uani 1 1 d . . .
C6A' C 0.07954(11) 0.1208(2) 0.00191(12) 0.0602(5) Uani 1 1 d . . .
C1B' C 0.00661(10) 0.2205(2) 0.10451(9) 0.0509(5) Uani 1 1 d . . .
C2B' C -0.05241(12) 0.2927(3) 0.12123(12) 0.0657(6) Uani 1 1 d . . .
C3B' C -0.07583(15) 0.2135(4) 0.17396(14) 0.0845(7) Uani 1 1 d . . .
C4B' C -0.01548(16) 0.1856(4) 0.23747(13) 0.0914(8) Uani 1 1 d . . .
C5B' C 0.04221(18) 0.1135(3) 0.22022(15) 0.0910(8) Uani 1 1 d . . .
C6B' C 0.06658(13) 0.1940(3) 0.16816(11) 0.0666(6) Uani 1 1 d . . .
H3 H 0.5619(11) 0.360(2) 0.1960(10) 0.064(6) Uiso 1 1 d . . .
H4 H 0.5320(13) 0.514(3) 0.2704(13) 0.093(8) Uiso 1 1 d . . .
H5 H 0.4221(12) 0.531(3) 0.2758(12) 0.090(7) Uiso 1 1 d . . .
H6 H 0.3358(13) 0.378(2) 0.2041(11) 0.086(7) Uiso 1 1 d . . .
H3' H 0.1505(12) 0.898(3) 0.1378(13) 0.087(8) Uiso 1 1 d . . .
H4' H 0.2368(15) 0.986(3) 0.2282(14) 0.112(10) Uiso 1 1 d . . .
H5' H 0.3077(16) 0.851(3) 0.3196(15) 0.123(9) Uiso 1 1 d . . .
H6' H 0.2821(13) 0.613(3) 0.3142(13) 0.092(8) Uiso 1 1 d . . .
H1A3 H 0.1289(9) 0.2648(16) 0.0740(9) 0.042(4) Uiso 1 1 d . . .
H2A3 H 0.1056(10) 0.457(2) 0.0031(10) 0.068(6) Uiso 1 1 d . . .
H2A4 H 0.0555(11) 0.370(2) -0.0572(11) 0.064(6) Uiso 1 1 d . . .
H3A3 H 0.2001(13) 0.337(2) -0.0054(13) 0.080(7) Uiso 1 1 d . . .
H3A4 H 0.1629(12) 0.405(3) -0.0777(13) 0.091(7) Uiso 1 1 d . . .
H4A3 H 0.1903(15) 0.167(3) -0.0869(13) 0.104(8) Uiso 1 1 d . . .
H4A4 H 0.1093(16) 0.189(3) -0.1138(15) 0.109(9) Uiso 1 1 d . . .
H5A3 H 0.1343(12) -0.007(3) -0.0406(12) 0.090(7) Uiso 1 1 d . . .
H5A4 H 0.1856(14) 0.084(2) 0.0214(13) 0.093(8) Uiso 1 1 d . . .
H6A3 H 0.0373(11) 0.1213(19) -0.0375(10) 0.059(5) Uiso 1 1 d . . .
H6A4 H 0.0736(11) 0.050(2) 0.0371(11) 0.076(6) Uiso 1 1 d . . .
H1B3 H -0.0093(9) 0.135(2) 0.0821(9) 0.052(5) Uiso 1 1 d . . .
H2B3 H -0.0892(12) 0.309(2) 0.0805(12) 0.079(7) Uiso 1 1 d . . .
H2B4 H -0.0328(11) 0.390(2) 0.1415(11) 0.075(6) Uiso 1 1 d . . .
H3B3 H -0.0926(13) 0.125(3) 0.1550(13) 0.091(8) Uiso 1 1 d . . .
H3B4 H -0.1119(15) 0.272(3) 0.1858(14) 0.110(9) Uiso 1 1 d . . .
H4B3 H -0.0304(15) 0.132(3) 0.2695(16) 0.121(10) Uiso 1 1 d . . .
H4B4 H 0.0013(14) 0.272(3) 0.2599(13) 0.096(9) Uiso 1 1 d . . .
H5B3 H 0.0269(15) 0.023(3) 0.1983(14) 0.115(10) Uiso 1 1 d . . .
H5B4 H 0.0844(16) 0.099(3) 0.2595(16) 0.119(10) Uiso 1 1 d . . .
H6B3 H 0.1029(12) 0.151(2) 0.1563(10) 0.069(6) Uiso 1 1 d . . .
H6B4 H 0.0848(11) 0.281(3) 0.1845(11) 0.074(7) Uiso 1 1 d . . .
H2N3 H 0.0376(10) 0.396(2) 0.0731(10) 0.062(6) Uiso 1 1 d . . .
H2N4 H -0.0122(11) 0.3116(19) 0.0137(11) 0.059(5) Uiso 1 1 d . . .

loop_
_atom_site_aniso_label
_atom_site_aniso_U_11
_atom_site_aniso_U_22
_atom_site_aniso_U_33
_atom_site_aniso_U_23
_atom_site_aniso_U_13
_atom_site_aniso_U_12
O1 0.0745(9) 0.0483(8) 0.0617(8) -0.0090(6) 0.0260(7) -0.0014(7)
O2 0.0691(9) 0.0797(10) 0.0635(8) -0.0136(7) 0.0389(8) -0.0081(7)
O3 0.1314(18) 0.155(2) 0.1396(18) -0.0295(15) 0.0742(15) -0.0750(16)
O4 0.0782(12) 0.1374(17) 0.0731(12) -0.0050(11) -0.0129(9) 0.0038(11)
N1 0.0578(11) 0.0907(14) 0.0781(14) -0.0077(11) 0.0251(11) -0.0031(10)
C1 0.0526(11) 0.0485(11) 0.0371(9) 0.0026(8) 0.0132(8) 0.0054(9)
C2 0.0524(11) 0.0417(10) 0.0367(9) 0.0056(7) 0.0173(8) 0.0028(8)
C3 0.0623(13) 0.0557(12) 0.0476(10) -0.0021(9) 0.0206(9) -0.0035(10)
C4 0.0864(17) 0.0633(14) 0.0531(12) -0.0140(11) 0.0218(12) -0.0071(12)
C5 0.0950(19) 0.0700(15) 0.0563(13) -0.0123(11) 0.0292(13) 0.0131(13)
C6 0.0648(14) 0.0844(16) 0.0584(12) 0.0052(12) 0.0300(11) 0.0206(12)
C7 0.0491(11) 0.0560(11) 0.0430(10) 0.0030(8) 0.0149(8) 0.0039(9)
O1' 0.0537(8) 0.0887(11) 0.0553(8) 0.0103(8) 0.0028(7) -0.0107(7)
O2' 0.0537(8) 0.0611(9) 0.0558(8) -0.0096(6) 0.0099(6) -0.0135(7)
O3' 0.0601(11) 0.1035(15) 0.198(2) -0.0592(16) 0.0343(13) 0.0030(9)
O4' 0.182(2) 0.1092(16) 0.0781(12) 0.0248(11) 0.0043(14) -0.0476(15)
N1' 0.0550(11) 0.0793(14) 0.0808(14) -0.0057(12) -0.0062(10) -0.0033(10)
N2' 0.0432(9) 0.0459(10) 0.0439(8) -0.0005(7) 0.0131(7) -0.0037(7)
C1' 0.0388(10) 0.0600(12) 0.0445(11) -0.0067(9) 0.0140(8) -0.0004(9)
C2' 0.0452(10) 0.0594(12) 0.0442(10) -0.0089(9) 0.0153(8) -0.0100(9)
C3' 0.0901(17) 0.0679(16) 0.0660(14) -0.0068(12) 0.0158(13) -0.0213(13)
C4' 0.143(3) 0.080(2) 0.090(2) -0.0226(17) 0.0200(19) -0.058(2)
C5' 0.113(2) 0.122(3) 0.0655(16) -0.0170(17) -0.0007(16) -0.060(2)
C6' 0.0684(15) 0.103(2) 0.0552(13) -0.0043(13) -0.0014(12) -0.0274(14)
C7' 0.0447(10) 0.0669(13) 0.0507(11) -0.0096(10) 0.0099(9) -0.0131(9)
N2 0.0408(8) 0.0440(9) 0.0431(9) 0.0005(7) 0.0150(7) 0.0002(6)
C1A 0.0408(10) 0.0482(11) 0.0519(10) -0.0004(9) 0.0165(8) -0.0030(8)
C2A 0.0533(12) 0.0808(17) 0.0552(12) 0.0174(12) 0.0207(10) 0.0005(11)
C3A 0.0598(14) 0.109(2) 0.0836(17) 0.0270(16) 0.0341(13) -0.0072(13)
C4A 0.0472(13) 0.125(3) 0.0911(18) 0.0219(17) 0.0296(13) -0.0034(14)
C5A 0.0435(12) 0.113(2) 0.0733(15) 0.0075(16) 0.0135(11) -0.0044(13)
C6A 0.0449(11) 0.0824(17) 0.0489(12) 0.0095(11) 0.0137(9) 0.0012(10)
C1B 0.0402(10) 0.0504(11) 0.0404(10) 0.0025(8) 0.0112(8) 0.0009(8)
C2B 0.0459(11) 0.0490(12) 0.0583(12) -0.0009(9) 0.0169(9) -0.0023(8)
C3B 0.0435(11) 0.0796(16) 0.0677(15) 0.0046(11) 0.0157(10) -0.0035(10)
C4B 0.0523(13) 0.0815(17) 0.0804(16) 0.0180(13) 0.0204(12) 0.0198(11)
C5B 0.0635(14) 0.0586(15) 0.0815(16) 0.0149(12) 0.0175(12) 0.0149(11)
C6B 0.0568(12) 0.0452(11) 0.0638(14) 0.0059(9) 0.0141(10) 0.0029(9)
C1A' 0.0398(10) 0.0501(11) 0.0472(10) -0.0032(8) 0.0090(9) -0.0009(8)
C2A' 0.0511(12) 0.0654(14) 0.0587(12) 0.0040(11) 0.0222(10) -0.0005(10)
C3A' 0.0601(15) 0.096(2) 0.0862(17) 0.0025(15) 0.0372(14) 0.0013(13)
C4A' 0.0712(17) 0.130(3) 0.097(2) -0.0246(19) 0.0479(17) 0.0076(16)
C5A' 0.0638(15) 0.0765(17) 0.0999(19) -0.0289(15) 0.0239(15) 0.0065(12)
C6A' 0.0522(12) 0.0577(13) 0.0673(13) -0.0123(11) 0.0136(11) -0.0002(9)
C1B' 0.0581(12) 0.0470(11) 0.0471(10) -0.0013(9) 0.0159(9) -0.0114(9)
C2B' 0.0594(13) 0.0826(17) 0.0597(13) 0.0064(12) 0.0254(11) -0.0020(12)
C3B' 0.0865(18) 0.105(2) 0.0735(16) 0.0059(15) 0.0411(15) -0.0136(17)
C4B' 0.113(2) 0.107(2) 0.0643(16) 0.0102(16) 0.0428(16) -0.0114(18)
C5B' 0.108(2) 0.095(2) 0.0689(16) 0.0298(15) 0.0263(16) 0.0021(17)
C6B' 0.0691(15) 0.0704(16) 0.0579(13) 0.0132(11) 0.0164(11) 0.0000(13)

loop_
_atom_type_symbol
_atom_type_description
_atom_type_scat_dispersion_real
_atom_type_scat_dispersion_imag
_atom_type_scat_source
C C 0.0033 0.0016 'International Tables Vol C Tables 4.2.6.8 and 6.1.1.4'
H H 0.0000 0.0000 'International Tables Vol C Tables 4.2.6.8 and 6.1.1.4'
N N 0.0061 0.0033 'International Tables Vol C Tables 4.2.6.8 and 6.1.1.4'
O O 0.0106 0.0060 'International Tables Vol C Tables 4.2.6.8 and 6.1.1.4'

loop_
_geom_angle_atom_site_label_1
_geom_angle_atom_site_label_2
_geom_angle_atom_site_label_3
_geom_angle
_geom_angle_site_symmetry_1
_geom_angle_site_symmetry_3
_geom_angle_publ_flag
O1 O1 C1 0(10) 1 . ?
O3 N1 O4 124.6(2) . . ?
O3 N1 C7 117.3(2) . . ?
O4 N1 C7 118.1(2) . . ?
O1 C1 O1 0.0(2) 1 . ?
O1 C1 O2 126.53(17) 1 . ?
O1 C1 O2 126.53(17) . . ?
O1 C1 C2 116.68(16) 1 . ?
O1 C1 C2 116.68(16) . . ?
O2 C1 C2 116.79(16) . . ?
C7 C2 C3 116.23(16) . . ?
C7 C2 C1 123.79(16) . . ?
C3 C2 C1 119.93(16) . . ?
C4 C3 C2 121.6(2) . . ?
C4 C3 H3 121.2(12) . . ?
C2 C3 H3 117.1(12) . . ?
C5 C4 C3 120.4(2) . . ?
C5 C4 H4 119.4(15) . . ?
C3 C4 H4 120.2(15) . . ?
C4 C5 C6 120.0(2) . . ?
C4 C5 H5 117.0(14) . . ?
C6 C5 H5 122.9(14) . . ?
C5 C6 C7 119.0(2) . . ?
C5 C6 H6 125.2(15) . . ?
C7 C6 H6 115.8(15) . . ?
C2 C7 C6 122.73(19) . . ?
C2 C7 N1 120.24(16) . . ?
C6 C7 N1 116.99(18) . . ?
O3' N1' O4' 125.1(3) . . ?
O3' N1' C7' 117.5(2) . . ?
O4' N1' C7' 117.4(2) . . ?
C1A' N2' C1B' 118.66(14) . . ?
C1A' N2' H2N3 107.3(11) . . ?
C1B' N2' H2N3 106.9(11) . . ?
C1A' N2' H2N4 108.1(11) . . ?
C1B' N2' H2N4 106.2(11) . . ?
H2N3 N2' H2N4 109.5(16) . . ?
O1' C1' O2' 127.17(17) . 1 ?
O1' C1' O2' 127.17(17) . . ?
O1' C1' C2' 116.26(17) . . ?
O2' C1' C2' 116.55(16) 1 . ?
O2' C1' C2' 116.55(16) . . ?
C3' C2' C7' 116.08(18) . . ?
C3' C2' C1' 120.38(19) . . ?
C7' C2' C1' 123.49(17) . . ?
C2' C3' C4' 121.0(3) . . ?
C2' C3' H3' 115.2(15) . . ?
C4' C3' H3' 123.7(15) . . ?
C5' C4' C3' 120.0(3) . . ?
C5' C4' H4' 125(2) . . ?
C3' C4' H4' 114(2) . . ?
C6' C5' C4' 120.6(3) . . ?
C6' C5' H5' 119.1(18) . . ?
C4' C5' H5' 120.2(18) . . ?
C5' C6' C7' 118.6(3) . . ?
C5' C6' H6' 123.2(15) . . ?
C7' C6' H6' 118.2(15) . . ?
C6' C7' C2' 123.6(2) . . ?
C6' C7' N1' 114.3(2) . . ?
C2' C7' N1' 122.01(16) . . ?
C1B N2 C1A 118.69(14) . . ?
C1B N2 H2N1 107.7(11) . . ?
C1A N2 H2N1 107.3(11) . . ?
C1B N2 H2N2 107.3(12) . . ?
C1A N2 H2N2 106.0(12) . . ?
H2N1 N2 H2N2 109.6(17) . . ?
N2 C1A C2A 112.39(16) . . ?
N2 C1A C6A 108.16(15) . . ?
C2A C1A C6A 111.36(17) . . ?
N2 C1A H1A1 106.2(10) . . ?
C2A C1A H1A1 109.6(10) . . ?
C6A C1A H1A1 108.9(10) . . ?
C1A C2A C3A 109.8(2) . . ?
C1A C2A H2A1 109.7(12) . . ?
C3A C2A H2A1 110.1(12) . . ?
C1A C2A H2A2 107.8(13) . . ?
C3A C2A H2A2 110.6(13) . . ?
H2A1 C2A H2A2 108.7(18) . . ?
C4A C3A C2A 111.6(2) . . ?
C4A C3A H3A1 108.0(15) . . ?
C2A C3A H3A1 107.4(15) . . ?
C4A C3A H3A2 112.5(16) . . ?
C2A C3A H3A2 106.6(16) . . ?
H3A1 C3A H3A2 111(2) . . ?
C3A C4A C5A 111.1(2) . . ?
C3A C4A H4A1 110.8(16) . . ?
C5A C4A H4A1 110.0(16) . . ?
C3A C4A H4A2 108.8(14) . . ?
C5A C4A H4A2 108.5(14) . . ?
H4A1 C4A H4A2 108(2) . . ?
C4A C5A C6A 110.8(2) . . ?
C4A C5A H5A1 113.0(14) . . ?
C6A C5A H5A1 108.6(15) . . ?
C4A C5A H5A2 109.6(15) . . ?
C6A C5A H5A2 108.8(14) . . ?
H5A1 C5A H5A2 106(2) . . ?
C1A C6A C5A 110.63(19) . . ?
C1A C6A H6A1 108.1(12) . . ?
C5A C6A H6A1 111.4(12) . . ?
C1A C6A H6A2 107.4(12) . . ?
C5A C6A H6A2 110.2(12) . . ?
H6A1 C6A H6A2 108.9(18) . . ?
N2 C1B C6B 111.84(15) . . ?
N2 C1B C2B 107.36(14) . . ?
C6B C1B C2B 111.62(16) . . ?
N2 C1B H1B1 106.5(10) . . ?
C6B C1B H1B1 110.0(10) . . ?
C2B C1B H1B1 109.4(10) . . ?
C3B C2B C1B 111.73(17) . . ?
C3B C2B H2B1 112.4(10) . . ?
C1B C2B H2B1 109.8(10) . . ?
C3B C2B H2B2 109.1(11) . . ?
C1B C2B H2B2 107.7(11) . . ?
H2B1 C2B H2B2 106.0(15) . . ?
C4B C3B C2B 111.46(19) . . ?
C4B C3B H3B1 107.6(13) . . ?
C2B C3B H3B1 110.2(13) . . ?
C4B C3B H3B2 112.5(12) . . ?
C2B C3B H3B2 108.6(12) . . ?
H3B1 C3B H3B2 106.3(18) . . ?
C3B C4B C5B 110.66(19) . . ?
C3B C4B H4B1 108.2(13) . . ?
C5B C4B H4B1 111.6(13) . . ?
C3B C4B H4B2 107.7(14) . . ?
C5B C4B H4B2 109.9(14) . . ?
H4B1 C4B H4B2 108.7(19) . . ?
C4B C5B C6B 111.92(19) . . ?
C4B C5B H5B1 113.8(13) . . ?
C6B C5B H5B1 107.9(13) . . ?
C4B C5B H5B2 107.5(12) . . ?
C6B C5B H5B2 108.5(12) . . ?
H5B1 C5B H5B2 106.9(18) . . ?
C1B C6B C5B 110.91(18) . . ?
C1B C6B H6B1 107.9(12) . . ?
C5B C6B H6B1 109.3(11) . . ?
C1B C6B H6B2 110.1(11) . . ?
C5B C6B H6B2 109.9(11) . . ?
H6B1 C6B H6B2 108.7(16) . . ?
N2' C1A' C6A' 112.14(15) . . ?
N2' C1A' C2A' 107.68(15) . . ?
C6A' C1A' C2A' 111.45(17) . . ?
N2' C1A' H1A3 105.7(9) . . ?
C6A' C1A' H1A3 109.7(9) . . ?
C2A' C1A' H1A3 109.9(9) . . ?
C3A' C2A' C1A' 111.27(19) . . ?
C3A' C2A' H2A3 110.5(12) . . ?
C1A' C2A' H2A3 109.2(12) . . ?
C3A' C2A' H2A4 109.6(11) . . ?
C1A' C2A' H2A4 107.3(12) . . ?
H2A3 C2A' H2A4 109.0(17) . . ?
C4A' C3A' C2A' 111.2(2) . . ?
C4A' C3A' H3A3 109.5(15) . . ?
C2A' C3A' H3A3 107.5(15) . . ?
C4A' C3A' H3A4 113.5(13) . . ?
C2A' C3A' H3A4 107.7(14) . . ?
H3A3 C3A' H3A4 107(2) . . ?
C3A' C4A' C5A' 111.5(2) . . ?
C3A' C4A' H4A3 109.8(17) . . ?
C5A' C4A' H4A3 112.2(17) . . ?
C3A' C4A' H4A4 106.2(16) . . ?
C5A' C4A' H4A4 109.7(16) . . ?
H4A3 C4A' H4A4 107(2) . . ?
C4A' C5A' C6A' 111.4(2) . . ?
C4A' C5A' H5A3 111.8(14) . . ?
C6A' C5A' H5A3 107.6(14) . . ?
C4A' C5A' H5A4 109.4(13) . . ?
C6A' C5A' H5A4 108.1(13) . . ?
H5A3 C5A' H5A4 108.5(19) . . ?
C1A' C6A' C5A' 109.52(18) . . ?
C1A' C6A' H6A3 107.5(11) . . ?
C5A' C6A' H6A3 109.6(11) . . ?
C1A' C6A' H6A4 110.7(12) . . ?
C5A' C6A' H6A4 110.6(12) . . ?
H6A3 C6A' H6A4 108.8(16) . . ?
C6B' C1B' N2' 112.11(16) . . ?
C6B' C1B' C2B' 111.17(18) . . ?
N2' C1B' C2B' 107.92(16) . . ?
C6B' C1B' H1B3 109.0(11) . . ?
N2' C1B' H1B3 106.4(10) . . ?
C2B' C1B' H1B3 110.1(11) . . ?
C1B' C2B' C3B' 111.5(2) . . ?
C1B' C2B' H2B3 109.6(14) . . ?
C3B' C2B' H2B3 112.6(14) . . ?
C1B' C2B' H2B4 106.4(11) . . ?
C3B' C2B' H2B4 109.7(11) . . ?
H2B3 C2B' H2B4 106.6(18) . . ?
C4B' C3B' C2B' 111.2(2) . . ?
C4B' C3B' H3B3 105.8(15) . . ?
C2B' C3B' H3B3 108.5(15) . . ?
C4B' C3B' H3B4 110.0(16) . . ?
C2B' C3B' H3B4 106.8(16) . . ?
H3B3 C3B' H3B4 115(2) . . ?
C5B' C4B' C3B' 111.1(2) . . ?
C5B' C4B' H4B3 109.7(18) . . ?
C3B' C4B' H4B3 110.5(18) . . ?
C5B' C4B' H4B4 109.9(16) . . ?
C3B' C4B' H4B4 108.7(16) . . ?
H4B3 C4B' H4B4 107(2) . . ?
C4B' C5B' C6B' 111.7(2) . . ?
C4B' C5B' H5B3 111.8(17) . . ?
C6B' C5B' H5B3 105.3(17) . . ?
C4B' C5B' H5B4 114.4(17) . . ?
C6B' C5B' H5B4 105.3(17) . . ?
H5B3 C5B' H5B4 108(2) . . ?
C1B' C6B' C5B' 110.5(2) . . ?
C1B' C6B' H6B3 109.5(13) . . ?
C5B' C6B' H6B3 113.5(13) . . ?
C1B' C6B' H6B4 105.8(13) . . ?
C5B' C6B' H6B4 112.9(13) . . ?
H6B3 C6B' H6B4 104.2(19) . . ?

loop_
_geom_bond_atom_site_label_1
_geom_bond_atom_site_label_2
_geom_bond_distance
_geom_bond_site_symmetry_2
_geom_bond_publ_flag
O1 O1 0.000(4) 1 ?
O1 C1 1.244(2) . ?
O2 C1 1.247(2) . ?
O3 N1 1.210(3) . ?
O4 N1 1.215(2) . ?
N1 C7 1.471(3) . ?
C1 O1 1.244(2) 1 ?
C1 C2 1.507(2) . ?
C2 C7 1.379(2) . ?
C2 C3 1.389(3) . ?
C3 C4 1.373(3) . ?
C3 H3 0.99(2) . ?
C4 C5 1.361(3) . ?
C4 H4 0.95(3) . ?
C5 C6 1.369(3) . ?
C5 H5 0.97(3) . ?
C6 C7 1.382(3) . ?
C6 H6 0.91(2) . ?
O1' C1' 1.242(2) . ?
O2' C1' 1.244(2) . ?
O3' N1' 1.197(3) . ?
O4' N1' 1.230(3) . ?
N1' C7' 1.463(3) . ?
N2' C1A' 1.503(2) . ?
N2' C1B' 1.508(2) . ?
N2' H2N3 0.95(2) . ?
N2' H2N4 0.96(2) . ?
C1' O2' 1.244(2) 1 ?
C1' C2' 1.513(2) . ?
C2' C3' 1.382(3) . ?
C2' C7' 1.382(3) . ?
C3' C4' 1.392(4) . ?
C3' H3' 0.96(2) . ?
C4' C5' 1.365(5) . ?
C4' H4' 0.88(3) . ?
C5' C6' 1.355(4) . ?
C5' H5' 1.00(3) . ?
C6' C7' 1.373(3) . ?
C6' H6' 0.99(3) . ?
N2 C1B 1.503(2) . ?
N2 C1A 1.504(2) . ?
N2 H2N1 0.96(2) . ?
N2 H2N2 0.92(2) . ?
C1A C2A 1.512(3) . ?
C1A C6A 1.513(3) . ?
C1A H1A1 0.960(19) . ?
C2A C3A 1.528(3) . ?
C2A H2A1 0.97(2) . ?
C2A H2A2 0.97(2) . ?
C3A C4A 1.511(4) . ?
C3A H3A1 1.03(3) . ?
C3A H3A2 0.96(3) . ?
C4A C5A 1.512(4) . ?
C4A H4A1 0.94(3) . ?
C4A H4A2 1.02(3) . ?
C5A C6A 1.524(3) . ?
C5A H5A1 0.98(3) . ?
C5A H5A2 1.01(3) . ?
C6A H6A1 0.97(2) . ?
C6A H6A2 0.99(2) . ?
C1B C6B 1.508(3) . ?
C1B C2B 1.523(3) . ?
C1B H1B1 0.959(18) . ?
C2B C3B 1.522(3) . ?
C2B H2B1 0.961(19) . ?
C2B H2B2 0.99(2) . ?
C3B C4B 1.512(3) . ?
C3B H3B1 0.95(2) . ?
C3B H3B2 0.99(2) . ?
C4B C5B 1.518(3) . ?
C4B H4B1 0.99(2) . ?
C4B H4B2 0.98(2) . ?
C5B C6B 1.521(3) . ?
C5B H5B1 0.99(2) . ?
C5B H5B2 1.00(2) . ?
C6B H6B1 0.97(2) . ?
C6B H6B2 0.98(2) . ?
C1A' C6A' 1.516(3) . ?
C1A' C2A' 1.518(3) . ?
C1A' H1A3 0.980(18) . ?
C2A' C3A' 1.518(3) . ?
C2A' H2A3 0.96(2) . ?
C2A' H2A4 0.98(2) . ?
C3A' C4A' 1.510(4) . ?
C3A' H3A3 0.94(2) . ?
C3A' H3A4 1.03(3) . ?
C4A' C5A' 1.513(4) . ?
C4A' H4A3 0.95(3) . ?
C4A' H4A4 1.01(3) . ?
C5A' C6A' 1.522(3) . ?
C5A' H5A3 0.98(3) . ?
C5A' H5A4 1.03(3) . ?
C6A' H6A3 0.98(2) . ?
C6A' H6A4 1.04(2) . ?
C1B' C6B' 1.505(3) . ?
C1B' C2B' 1.517(3) . ?
C1B' H1B3 0.961(19) . ?
C2B' C3B' 1.525(3) . ?
C2B' H2B3 0.95(2) . ?
C2B' H2B4 1.07(2) . ?
C3B' C4B' 1.510(4) . ?
C3B' H3B3 0.97(3) . ?
C3B' H3B4 1.02(3) . ?
C4B' C5B' 1.499(4) . ?
C4B' H4B3 0.96(3) . ?
C4B' H4B4 0.97(3) . ?
C5B' C6B' 1.531(3) . ?
C5B' H5B3 1.00(3) . ?
C5B' H5B4 0.99(3) . ?
C6B' H6B3 0.94(2) . ?
C6B' H6B4 0.95(2) . ?

loop_
_geom_hbond_atom_site_label_D
_geom_hbond_atom_site_label_H
_geom_hbond_atom_site_label_A
_geom_hbond_distance_DH
_geom_hbond_distance_HA
_geom_hbond_distance_DA
_geom_hbond_angle_DHA
_geom_hbond_site_symmetry_A
N2 H2N1 O1 0.96(2) 1.77(2) 2.722(2) 169.8(17) 1
N2 H2N2 O2 0.92(2) 1.85(2) 2.748(2) 165.9(18) 3_655
N2' H2N3 O2' 0.95(2) 1.82(2) 2.745(2) 165.5(17) 1
N2' H2N4 O1' 0.96(2) 1.78(2) 2.723(2) 167.3(17) 3_565
